data_8105452
loop_
_publ_author_name
'Zhang, Gang'
'Luan, Jian'
'Wang, Xiao-Jie'

_publ_section_title
;
 The crystal structure bis{hexakis(1-methyl-1H-imidazole-\k1N)cobalt(II)}
 tetrakis(\m3-oxido)-octakis(\m2-oxido)-tetradecaoxido-octamolybdate(VI),
 C24H36CoMo4N12O13
;
_journal_issue 6
_journal_name_full 'Zeitschrift f\"ur Kristallographie - New Crystal Structures'
_journal_page_first 1307
_journal_page_last 1309
_journal_paper_doi 10.1515/ncrs-2020-0289
_journal_volume 235
_journal_year 2020
_chemical_formula_moiety 'C24 H36 Co N12, Mo4 O13'
_chemical_formula_sum 'C24 H36 Co Mo4 N12 O13'
_chemical_formula_weight 1143.34
_space_group_crystal_system triclinic
_space_group_IT_number 2
_space_group_name_Hall '-P 1'
_space_group_name_H-M_alt 'P -1'
_atom_sites_solution_hydrogens geom
_cell_angle_alpha 64.544(12)
_cell_angle_beta 79.558(14)
_cell_angle_gamma 87.084(14)
_cell_formula_units_Z 2
_cell_length_a 11.155(5)
_cell_length_b 13.889(6)
_cell_length_c 14.081(6)
_cell_measurement_reflns_used 9010
_cell_measurement_temperature 293(2)
_cell_measurement_theta_max 30.49
_cell_measurement_theta_min 2.36
_cell_volume 1936.3(15)
_computing_cell_refinement 'SAINT v8.37A (Bruker, 2015) [1]'
_computing_data_collection 'Bruker APEX-II'
_computing_data_reduction 'SAINT v8.37A (Bruker, 2015) [1]'
_computing_molecular_graphics 'Olex2 (Dolomanov et al., 2009) [3]'
_computing_publication_material 'Olex2 (Dolomanov et al., 2009) [3]'
_computing_structure_refinement 'ShelXL (Sheldrick, 2015)'
_computing_structure_solution 'ShelXT (Sheldrick, 2015) [2]'
_diffrn_ambient_temperature 293(2)
_diffrn_measured_fraction_theta_full 0.999
_diffrn_measured_fraction_theta_max 0.999
_diffrn_measurement_device_type 'Bruker APEX-II CCD'
_diffrn_measurement_method '\f and \w scans'
_diffrn_radiation_type MoK\a
_diffrn_radiation_wavelength 0.71073
_diffrn_reflns_av_R_equivalents 0.0471
_diffrn_reflns_av_unetI/netI 0.0354
_diffrn_reflns_Laue_measured_fraction_full 0.999
_diffrn_reflns_Laue_measured_fraction_max 0.999
_diffrn_reflns_limit_h_max 13
_diffrn_reflns_limit_h_min -13
_diffrn_reflns_limit_k_max 16
_diffrn_reflns_limit_k_min -16
_diffrn_reflns_limit_l_max 16
_diffrn_reflns_limit_l_min -16
_diffrn_reflns_number 34372
_diffrn_reflns_point_group_measured_fraction_full 0.999
_diffrn_reflns_point_group_measured_fraction_max 0.999
_diffrn_reflns_theta_full 25.199
_diffrn_reflns_theta_max 25.199
_diffrn_reflns_theta_min 1.625
_diffrn_standards_number 0
_exptl_absorpt_coefficient_mu 1.752
_exptl_absorpt_correction_T_max 0.7462
_exptl_absorpt_correction_T_min 0.6159
_exptl_absorpt_correction_type multi-scan
_exptl_absorpt_process_details 'SADABS (Bruker, 2013)'
_exptl_crystal_colour yellow
_exptl_crystal_density_diffrn 1.961
_exptl_crystal_density_method 'not measured'
_exptl_crystal_description block
_exptl_crystal_F_000 1126
_exptl_crystal_size_max 0.25
_exptl_crystal_size_mid 0.2
_exptl_crystal_size_min 0.15
_refine_diff_density_max 1.546
_refine_diff_density_min -1.164
_refine_diff_density_rms 0.281
_refine_ls_extinction_coef 0.0113(6)
_refine_ls_extinction_expression Fc^*^=kFc[1+0.001xFc^2^\l^3^/sin(2\q)]^-1/4^
_refine_ls_extinction_method 'SHELXL-2018/3 (Sheldrick 2018)'
_refine_ls_goodness_of_fit_ref 1.238
_refine_ls_hydrogen_treatment constr
_refine_ls_matrix_type full
_refine_ls_number_parameters 494
_refine_ls_number_reflns 6975
_refine_ls_number_restraints 0
_refine_ls_restrained_S_all 1.238
_refine_ls_R_factor_all 0.0508
_refine_ls_R_factor_gt 0.0365
_refine_ls_shift/su_max 0.001
_refine_ls_shift/su_mean 0.000
_refine_ls_structure_factor_coef Fsqd
_refine_ls_weighting_details 'w=1/[\s^2^(Fo^2^)+(0.0654P)^2^+0.9450P] where P=(Fo^2^+2Fc^2^)/3'
_refine_ls_weighting_scheme calc
_refine_ls_wR_factor_gt 0.1013
_refine_ls_wR_factor_ref 0.1171
_reflns_Friedel_coverage 0.000
_reflns_Friedel_fraction_full .
_reflns_Friedel_fraction_max .
_reflns_number_gt 5844
_reflns_number_total 6975
_reflns_threshold_expression 'I > 2\s(I)'
_cod_data_source_file suppl_ncrs-2020-0289_suppl.cif
_cod_data_source_block a
_cod_database_code 8105452
_shelx_space_group_comment
;
The symmetry employed for this shelxl refinement is uniquely defined
by the following loop, which should always be used as a source of
symmetry information in preference to the above space-group names.
They are only intended as comments.
;
_shelx_estimated_absorpt_t_max 0.779
_shelx_estimated_absorpt_t_min 0.668
_olex2_refinement_description
;
1. Fixed Uiso
 At 1.2 times of:
  All C(H) groups
 At 1.5 times of:
  All C(H,H,H) groups
2.a Aromatic/amide H refined with riding coordinates:
 C1(H1), C3(H3), C4(H4), C8(H8), C9(H9), C10(H10), C11(H11), C14(H14),
 C15(H15), C16(H16), C17(H17), C18(H18), C19(H19), C20(H20), C21(H21), C22(H22),
  C23(H23), C24(H24)
2.b Idealised Me refined as rotating group:
 C2(H2A,H2B,H2C), C5(H5A,H5B,H5C), C6(H6A,H6B,H6C), C7(H7A,H7B,H7C), C12(H12A,
 H12B,H12C), C13(H13A,H13B,H13C)
;

loop_
_space_group_symop_operation_xyz
'x, y, z'
'-x, -y, -z'

loop_
_atom_site_label
_atom_site_type_symbol
_atom_site_fract_x
_atom_site_fract_y
_atom_site_fract_z
_atom_site_U_iso_or_equiv
_atom_site_adp_type
_atom_site_occupancy
_atom_site_site_symmetry_order
_atom_site_calc_flag
_atom_site_refinement_flags_posn
_atom_site_refinement_flags_adp
_atom_site_refinement_flags_occupancy
_atom_site_disorder_assembly
_atom_site_disorder_group
Co1 Co 0.13665(5) 0.17353(5) 0.14152(5) 0.02990(17) Uani 1 1 d . . . . .
N1 N 0.3255(4) 0.0157(4) -0.0459(4) 0.0477(11) Uani 1 1 d . . . . .
N2 N -0.0792(4) -0.1214(3) 0.3041(3) 0.0416(10) Uani 1 1 d . . . . .
N3 N -0.0526(4) 0.3045(3) 0.3503(3) 0.0383(9) Uani 1 1 d . . . . .
N4 N -0.0557(4) 0.3341(3) -0.1223(3) 0.0402(10) Uani 1 1 d . . . . .
N5 N 0.3235(4) 0.4797(3) -0.0191(3) 0.0465(11) Uani 1 1 d . . . . .
N6 N 0.4343(4) 0.1212(3) 0.3109(4) 0.0441(11) Uani 1 1 d . . . . .
N7 N 0.0258(3) 0.2595(3) 0.2210(3) 0.0339(9) Uani 1 1 d . . . . .
N8 N 0.0251(4) 0.2258(3) 0.0171(3) 0.0356(9) Uani 1 1 d . . . . .
N9 N 0.2606(4) 0.1313(3) 0.2535(3) 0.0376(9) Uani 1 1 d . . . . .
N10 N 0.2421(4) 0.0778(3) 0.0697(3) 0.0400(10) Uani 1 1 d . . . . .
N11 N 0.0157(4) 0.0351(3) 0.2428(3) 0.0375(9) Uani 1 1 d . . . . .
N12 N 0.2500(3) 0.3163(3) 0.0412(3) 0.0349(9) Uani 1 1 d . . . . .
C1 C 0.3568(6) 0.0466(5) 0.3906(5) 0.0606(16) Uani 1 1 d . . . . .
H1 H 0.373232 -0.000422 0.457326 0.073 Uiso 1 1 calc R . . . .
C2 C 0.3638(7) 0.0092(6) -0.1484(5) 0.078(2) Uani 1 1 d . . . . .
H2A H 0.297172 0.027517 -0.187095 0.117 Uiso 1 1 calc GR . . . .
H2B H 0.387635 -0.062168 -0.135504 0.117 Uiso 1 1 calc GR . . . .
H2C H 0.431535 0.057921 -0.189671 0.117 Uiso 1 1 calc GR . . . .
C3 C 0.2515(6) 0.0534(5) 0.3551(5) 0.0559(15) Uani 1 1 d . . . . .
H3 H 0.182052 0.010841 0.394251 0.067 Uiso 1 1 calc R . . . .
C4 C 0.3773(6) 0.4395(6) -0.0882(5) 0.0682(19) Uani 1 1 d . . . . .
H4 H 0.433751 0.475160 -0.150251 0.082 Uiso 1 1 calc R . . . .
C5 C 0.3470(7) 0.5841(5) -0.0236(6) 0.074(2) Uani 1 1 d . . . . .
H5A H 0.276697 0.627060 -0.039346 0.111 Uiso 1 1 calc GR . . . .
H5B H 0.415980 0.618573 -0.078390 0.111 Uiso 1 1 calc GR . . . .
H5C H 0.363757 0.575422 0.044138 0.111 Uiso 1 1 calc GR . . . .
C6 C -0.0629(5) 0.3202(5) 0.4479(4) 0.0536(15) Uani 1 1 d . . . . .
H6A H -0.093007 0.255359 0.508746 0.080 Uiso 1 1 calc GR . . . .
H6B H -0.118292 0.376311 0.444550 0.080 Uiso 1 1 calc GR . . . .
H6C H 0.015838 0.339221 0.454195 0.080 Uiso 1 1 calc GR . . . .
C7 C -0.0734(5) 0.4301(4) -0.2181(5) 0.0536(14) Uani 1 1 d . . . . .
H7A H -0.011065 0.482837 -0.234393 0.080 Uiso 1 1 calc GR . . . .
H7B H -0.152002 0.458156 -0.205207 0.080 Uiso 1 1 calc GR . . . .
H7C H -0.068705 0.412118 -0.277276 0.080 Uiso 1 1 calc GR . . . .
C8 C 0.3345(5) 0.3392(6) -0.0509(5) 0.0605(17) Uani 1 1 d . . . . .
H8 H 0.357962 0.292550 -0.081960 0.073 Uiso 1 1 calc R . . . .
C9 C 0.2561(5) 0.0913(5) -0.0299(4) 0.0483(13) Uani 1 1 d . . . . .
H9 H 0.222186 0.146292 -0.082809 0.058 Uiso 1 1 calc R . . . .
C10 C 0.0306(5) 0.3215(4) -0.0632(4) 0.0424(12) Uani 1 1 d . . . . .
H10 H 0.087931 0.374354 -0.077252 0.051 Uiso 1 1 calc R . . . .
C11 C -0.1378(5) 0.3265(5) 0.2857(5) 0.0543(15) Uani 1 1 d . . . . .
H11 H -0.214446 0.354261 0.294881 0.065 Uiso 1 1 calc R . . . .
C12 C -0.1076(6) -0.2278(4) 0.3153(5) 0.0562(15) Uani 1 1 d . . . . .
H12A H -0.069079 -0.235289 0.252223 0.084 Uiso 1 1 calc GR . . . .
H12B H -0.194286 -0.237259 0.324766 0.084 Uiso 1 1 calc GR . . . .
H12C H -0.078030 -0.280620 0.376329 0.084 Uiso 1 1 calc GR . . . .
C13 C 0.5600(5) 0.1418(5) 0.3119(5) 0.0554(15) Uani 1 1 d . . . . .
H13A H 0.563075 0.163041 0.367911 0.083 Uiso 1 1 calc GR . . . .
H13B H 0.594965 0.197739 0.244366 0.083 Uiso 1 1 calc GR . . . .
H13C H 0.605321 0.078128 0.324081 0.083 Uiso 1 1 calc GR . . . .
C14 C -0.0769(5) 0.0228(4) 0.3267(4) 0.0511(14) Uani 1 1 d . . . . .
H14 H -0.096478 0.073316 0.353448 0.061 Uiso 1 1 calc R . . . .
C15 C -0.1187(5) 0.2395(5) -0.0783(5) 0.0528(15) Uani 1 1 d . . . . .
H15 H -0.182753 0.222083 -0.102722 0.063 Uiso 1 1 calc R . . . .
C16 C 0.3061(5) -0.0119(4) 0.1205(4) 0.0444(12) Uani 1 1 d . . . . .
H16 H 0.313520 -0.040937 0.192165 0.053 Uiso 1 1 calc R . . . .
C17 C -0.0879(5) 0.2997(5) 0.2058(5) 0.0503(14) Uani 1 1 d . . . . .
H17 H -0.125003 0.307294 0.149028 0.060 Uiso 1 1 calc R . . . .
C18 C 0.3563(5) -0.0512(5) 0.0502(5) 0.0514(14) Uani 1 1 d . . . . .
H18 H 0.402566 -0.111890 0.064397 0.062 Uiso 1 1 calc R . . . .
C19 C 0.0110(5) -0.0556(4) 0.2335(4) 0.0441(12) Uani 1 1 d . . . . .
H19 H 0.064325 -0.071555 0.183632 0.053 Uiso 1 1 calc R . . . .
C20 C 0.2475(5) 0.4026(4) 0.0569(4) 0.0405(12) Uani 1 1 d . . . . .
H20 H 0.198455 0.409677 0.114379 0.049 Uiso 1 1 calc R . . . .
C21 C 0.3728(5) 0.1699(4) 0.2295(4) 0.0427(12) Uani 1 1 d . . . . .
H21 H 0.405908 0.224391 0.163992 0.051 Uiso 1 1 calc R . . . .
C22 C -0.0701(5) 0.1758(4) 0.0078(5) 0.0471(13) Uani 1 1 d . . . . .
H22 H -0.098201 0.106702 0.054539 0.057 Uiso 1 1 calc R . . . .
C23 C -0.1351(5) -0.0720(5) 0.3645(5) 0.0544(15) Uani 1 1 d . . . . .
H23 H -0.200678 -0.098583 0.420730 0.065 Uiso 1 1 calc R . . . .
C24 C 0.0434(4) 0.2646(4) 0.3089(4) 0.0335(10) Uani 1 1 d . . . . .
H24 H 0.113791 0.243149 0.338320 0.040 Uiso 1 1 calc R . . . .
Mo1 Mo 0.36057(3) 0.46206(3) 0.60340(3) 0.02368(14) Uani 1 1 d . . . . .
Mo3 Mo 0.65764(3) 0.34676(3) 0.69012(3) 0.02933(14) Uani 1 1 d . . . . .
Mo4 Mo 0.36393(3) 0.38868(3) 0.36842(3) 0.02909(14) Uani 1 1 d . . . . .
Mo5 Mo 0.53790(3) 0.24414(3) 0.55060(3) 0.02940(14) Uani 1 1 d . . . . .
O1 O 0.2275(3) 0.4363(3) 0.6929(3) 0.0511(9) Uani 1 1 d . . . . .
O3 O 0.4859(3) 0.4573(3) 0.6674(2) 0.0359(7) Uani 1 1 d . . . . .
O4 O 0.7923(3) 0.2855(3) 0.6771(3) 0.0418(8) Uani 1 1 d . . . . .
O5 O 0.6749(3) 0.1932(3) 0.5238(3) 0.0450(9) Uani 1 1 d . . . . .
O6 O 0.4367(3) 0.1398(3) 0.5967(3) 0.0424(8) Uani 1 1 d . . . . .
O9 O 0.5450(3) 0.2526(2) 0.6818(2) 0.0339(7) Uani 1 1 d . . . . .
O10 O 0.6256(3) 0.3177(3) 0.8229(3) 0.0417(8) Uani 1 1 d . . . . .
O11 O 0.7216(3) 0.4918(2) 0.6272(3) 0.0337(7) Uani 1 1 d . . . . .
O12 O 0.3855(3) 0.4178(3) 0.2355(3) 0.0465(9) Uani 1 1 d . . . . .
O16 O 0.2547(3) 0.2897(3) 0.4271(3) 0.0412(8) Uani 1 1 d . . . . .
O19 O 0.3786(3) 0.3650(2) 0.5501(2) 0.0302(7) Uani 1 1 d . . . . .
O20 O 0.5106(3) 0.3203(2) 0.4045(2) 0.0319(7) Uani 1 1 d . . . . .
O21 O 0.3567(3) 0.5930(2) 0.4967(2) 0.0316(7) Uani 1 1 d . . . . .

loop_
_atom_site_aniso_label
_atom_site_aniso_U_11
_atom_site_aniso_U_22
_atom_site_aniso_U_33
_atom_site_aniso_U_23
_atom_site_aniso_U_13
_atom_site_aniso_U_12
Co1 0.0307(3) 0.0328(4) 0.0269(3) -0.0135(3) -0.0041(3) -0.0022(3)
N1 0.047(3) 0.059(3) 0.048(3) -0.037(2) 0.004(2) -0.001(2)
N2 0.047(2) 0.033(2) 0.039(2) -0.0117(19) 0.0012(19) -0.0126(19)
N3 0.036(2) 0.046(2) 0.036(2) -0.023(2) -0.0012(17) 0.0021(18)
N4 0.042(2) 0.040(2) 0.041(2) -0.015(2) -0.0190(19) 0.0039(19)
N5 0.047(3) 0.044(3) 0.038(2) -0.005(2) -0.011(2) -0.015(2)
N6 0.055(3) 0.041(3) 0.048(3) -0.025(2) -0.025(2) 0.017(2)
N7 0.034(2) 0.039(2) 0.031(2) -0.0169(18) -0.0041(16) -0.0011(17)
N8 0.038(2) 0.040(2) 0.032(2) -0.0167(19) -0.0095(17) -0.0041(18)
N9 0.041(2) 0.040(2) 0.032(2) -0.0153(19) -0.0096(18) 0.0073(18)
N10 0.046(2) 0.043(2) 0.034(2) -0.022(2) -0.0022(18) 0.0026(19)
N11 0.039(2) 0.035(2) 0.035(2) -0.0118(19) -0.0016(17) -0.0095(17)
N12 0.028(2) 0.046(2) 0.029(2) -0.0139(19) -0.0060(16) -0.0046(17)
C1 0.077(4) 0.051(4) 0.045(3) -0.007(3) -0.030(3) 0.016(3)
C2 0.082(5) 0.108(6) 0.065(4) -0.063(4) -0.002(4) 0.010(4)
C3 0.062(4) 0.046(3) 0.042(3) -0.001(3) -0.016(3) 0.002(3)
C4 0.066(4) 0.089(5) 0.042(3) -0.027(4) 0.016(3) -0.035(4)
C5 0.079(5) 0.044(4) 0.082(5) -0.011(3) -0.012(4) -0.021(3)
C6 0.048(3) 0.076(4) 0.049(3) -0.042(3) -0.001(3) 0.005(3)
C7 0.057(3) 0.046(3) 0.055(4) -0.012(3) -0.028(3) 0.003(3)
C8 0.052(3) 0.085(5) 0.055(4) -0.046(4) 0.014(3) -0.026(3)
C9 0.051(3) 0.056(3) 0.042(3) -0.026(3) -0.008(2) 0.005(3)
C10 0.043(3) 0.044(3) 0.042(3) -0.016(3) -0.016(2) -0.004(2)
C11 0.039(3) 0.074(4) 0.067(4) -0.043(3) -0.022(3) 0.024(3)
C12 0.067(4) 0.040(3) 0.059(4) -0.021(3) 0.002(3) -0.026(3)
C13 0.053(3) 0.069(4) 0.069(4) -0.046(3) -0.034(3) 0.020(3)
C14 0.055(3) 0.041(3) 0.055(3) -0.026(3) 0.014(3) -0.012(3)
C15 0.045(3) 0.051(3) 0.069(4) -0.023(3) -0.031(3) -0.004(3)
C16 0.041(3) 0.045(3) 0.041(3) -0.014(3) -0.001(2) -0.002(2)
C17 0.044(3) 0.068(4) 0.051(3) -0.036(3) -0.016(3) 0.017(3)
C18 0.048(3) 0.041(3) 0.065(4) -0.026(3) 0.001(3) -0.002(2)
C19 0.044(3) 0.042(3) 0.043(3) -0.020(3) 0.008(2) -0.006(2)
C20 0.043(3) 0.039(3) 0.030(3) -0.007(2) 0.001(2) -0.008(2)
C21 0.049(3) 0.041(3) 0.039(3) -0.015(2) -0.014(2) 0.003(2)
C22 0.046(3) 0.038(3) 0.054(3) -0.012(3) -0.019(3) -0.007(2)
C23 0.051(3) 0.049(3) 0.051(3) -0.018(3) 0.016(3) -0.013(3)
C24 0.031(2) 0.034(3) 0.037(3) -0.017(2) -0.0011(19) -0.0020(19)
Mo1 0.0210(2) 0.0257(2) 0.0234(2) -0.01089(17) -0.00092(15) 0.00097(15)
Mo3 0.0334(2) 0.0287(2) 0.0275(2) -0.01139(19) -0.01208(17) 0.00468(17)
Mo4 0.0304(2) 0.0293(2) 0.0269(2) -0.01105(18) -0.00501(16) -0.00357(16)
Mo5 0.0319(2) 0.0240(2) 0.0341(3) -0.01335(19) -0.00768(17) 0.00042(16)
O1 0.041(2) 0.055(2) 0.050(2) -0.0239(19) 0.0139(16) -0.0089(17)
O3 0.0428(19) 0.0402(19) 0.0339(18) -0.0222(16) -0.0157(15) 0.0129(15)
O4 0.0371(19) 0.048(2) 0.048(2) -0.0256(18) -0.0134(15) 0.0077(16)
O5 0.041(2) 0.0364(19) 0.061(2) -0.0247(18) -0.0090(17) 0.0053(15)
O6 0.047(2) 0.0315(18) 0.046(2) -0.0122(16) -0.0116(16) -0.0055(15)
O9 0.0385(18) 0.0289(17) 0.0338(18) -0.0107(14) -0.0123(14) 0.0025(14)
O10 0.049(2) 0.044(2) 0.0330(19) -0.0142(16) -0.0180(15) 0.0107(16)
O11 0.0342(17) 0.0325(17) 0.0376(18) -0.0143(15) -0.0159(14) 0.0007(13)
O12 0.057(2) 0.050(2) 0.0296(19) -0.0147(17) -0.0060(16) -0.0089(18)
O16 0.047(2) 0.0401(19) 0.0373(19) -0.0144(16) -0.0117(15) -0.0114(16)
O19 0.0247(15) 0.0347(17) 0.0327(17) -0.0147(14) -0.0079(13) 0.0007(13)
O20 0.0346(17) 0.0326(17) 0.0343(17) -0.0200(15) -0.0056(13) 0.0003(13)
O21 0.0383(17) 0.0239(16) 0.0363(18) -0.0128(14) -0.0155(14) -0.0010(13)

loop_
_atom_type_symbol
_atom_type_description
_atom_type_scat_dispersion_real
_atom_type_scat_dispersion_imag
_atom_type_scat_source
C C 0.0033 0.0016 'International Tables Vol C Tables 4.2.6.8 and 6.1.1.4'
H H 0.0000 0.0000 'International Tables Vol C Tables 4.2.6.8 and 6.1.1.4'
Co Co 0.3494 0.9721 'International Tables Vol C Tables 4.2.6.8 and 6.1.1.4'
Mo Mo -1.6832 0.6857 'International Tables Vol C Tables 4.2.6.8 and 6.1.1.4'
N N 0.0061 0.0033 'International Tables Vol C Tables 4.2.6.8 and 6.1.1.4'
O O 0.0106 0.0060 'International Tables Vol C Tables 4.2.6.8 and 6.1.1.4'

loop_
_geom_angle_atom_site_label_1
_geom_angle_atom_site_label_2
_geom_angle_atom_site_label_3
_geom_angle
_geom_angle_site_symmetry_1
_geom_angle_site_symmetry_3
N7 Co1 N8 91.04(15) . .
N7 Co1 N10 176.33(15) . .
N7 Co1 N11 87.33(15) . .
N7 Co1 N12 90.28(15) . .
N8 Co1 N11 91.77(15) . .
N9 Co1 N7 90.85(15) . .
N9 Co1 N8 174.63(15) . .
N9 Co1 N10 88.56(16) . .
N9 Co1 N11 93.35(16) . .
N9 Co1 N12 87.96(15) . .
N10 Co1 N8 89.87(15) . .
N10 Co1 N11 89.09(16) . .
N12 Co1 N8 87.01(15) . .
N12 Co1 N10 93.32(16) . .
N12 Co1 N11 177.29(15) . .
C9 N1 C2 126.1(5) . .
C9 N1 C18 107.0(4) . .
C18 N1 C2 126.9(5) . .
C19 N2 C12 125.6(4) . .
C19 N2 C23 107.0(4) . .
C23 N2 C12 127.4(4) . .
C11 N3 C6 127.1(4) . .
C24 N3 C6 125.4(4) . .
C24 N3 C11 107.5(4) . .
C10 N4 C7 126.3(4) . .
C10 N4 C15 106.0(4) . .
C15 N4 C7 127.6(4) . .
C4 N5 C5 127.3(5) . .
C20 N5 C4 106.2(5) . .
C20 N5 C5 126.4(5) . .
C1 N6 C13 126.5(5) . .
C21 N6 C1 106.3(5) . .
C21 N6 C13 127.1(5) . .
C17 N7 Co1 127.9(3) . .
C24 N7 Co1 125.6(3) . .
C24 N7 C17 105.2(4) . .
C10 N8 Co1 125.5(3) . .
C10 N8 C22 104.1(4) . .
C22 N8 Co1 130.1(3) . .
C3 N9 Co1 130.5(4) . .
C21 N9 Co1 124.5(3) . .
C21 N9 C3 104.4(4) . .
C9 N10 Co1 127.6(4) . .
C9 N10 C16 105.4(4) . .
C16 N10 Co1 126.9(3) . .
C14 N11 Co1 128.8(3) . .
C19 N11 Co1 127.3(3) . .
C19 N11 C14 103.8(4) . .
C8 N12 Co1 130.2(4) . .
C20 N12 Co1 124.8(3) . .
C20 N12 C8 105.0(4) . .
N6 C1 H1 126.6 . .
C3 C1 N6 106.7(5) . .
C3 C1 H1 126.6 . .
N1 C2 H2A 109.5 . .
N1 C2 H2B 109.5 . .
N1 C2 H2C 109.5 . .
H2A C2 H2B 109.5 . .
H2A C2 H2C 109.5 . .
H2B C2 H2C 109.5 . .
N9 C3 H3 124.8 . .
C1 C3 N9 110.4(5) . .
C1 C3 H3 124.8 . .
N5 C4 H4 126.2 . .
C8 C4 N5 107.6(5) . .
C8 C4 H4 126.2 . .
N5 C5 H5A 109.5 . .
N5 C5 H5B 109.5 . .
N5 C5 H5C 109.5 . .
H5A C5 H5B 109.5 . .
H5A C5 H5C 109.5 . .
H5B C5 H5C 109.5 . .
N3 C6 H6A 109.5 . .
N3 C6 H6B 109.5 . .
N3 C6 H6C 109.5 . .
H6A C6 H6B 109.5 . .
H6A C6 H6C 109.5 . .
H6B C6 H6C 109.5 . .
N4 C7 H7A 109.5 . .
N4 C7 H7B 109.5 . .
N4 C7 H7C 109.5 . .
H7A C7 H7B 109.5 . .
H7A C7 H7C 109.5 . .
H7B C7 H7C 109.5 . .
N12 C8 H8 125.5 . .
C4 C8 N12 109.0(5) . .
C4 C8 H8 125.5 . .
N1 C9 H9 124.2 . .
N10 C9 N1 111.6(5) . .
N10 C9 H9 124.2 . .
N4 C10 H10 123.7 . .
N8 C10 N4 112.6(4) . .
N8 C10 H10 123.7 . .
N3 C11 H11 127.0 . .
C17 C11 N3 105.9(5) . .
C17 C11 H11 127.0 . .
N2 C12 H12A 109.5 . .
N2 C12 H12B 109.5 . .
N2 C12 H12C 109.5 . .
H12A C12 H12B 109.5 . .
H12A C12 H12C 109.5 . .
H12B C12 H12C 109.5 . .
N6 C13 H13A 109.5 . .
N6 C13 H13B 109.5 . .
N6 C13 H13C 109.5 . .
H13A C13 H13B 109.5 . .
H13A C13 H13C 109.5 . .
H13B C13 H13C 109.5 . .
N11 C14 H14 124.6 . .
C23 C14 N11 110.8(5) . .
C23 C14 H14 124.6 . .
N4 C15 H15 126.8 . .
C22 C15 N4 106.3(4) . .
C22 C15 H15 126.8 . .
N10 C16 H16 125.2 . .
C18 C16 N10 109.6(5) . .
C18 C16 H16 125.2 . .
N7 C17 H17 125.1 . .
C11 C17 N7 109.9(5) . .
C11 C17 H17 125.1 . .
N1 C18 H18 126.8 . .
C16 C18 N1 106.4(5) . .
C16 C18 H18 126.8 . .
N2 C19 H19 123.9 . .
N11 C19 N2 112.2(4) . .
N11 C19 H19 123.9 . .
N5 C20 H20 123.9 . .
N12 C20 N5 112.2(5) . .
N12 C20 H20 123.9 . .
N6 C21 H21 124.0 . .
N9 C21 N6 112.1(5) . .
N9 C21 H21 124.0 . .
N8 C22 H22 124.6 . .
C15 C22 N8 110.9(5) . .
C15 C22 H22 124.6 . .
N2 C23 H23 126.9 . .
C14 C23 N2 106.3(5) . .
C14 C23 H23 126.9 . .
N3 C24 H24 124.3 . .
N7 C24 N3 111.4(4) . .
N7 C24 H24 124.3 . .
O1 Mo1 O3 109.91(17) . .
O1 Mo1 O19 109.70(16) . .
O1 Mo1 O21 109.14(17) . .
O3 Mo1 O19 109.48(14) . .
O3 Mo1 O21 109.06(14) . .
O19 Mo1 O21 109.54(14) . .
O3 Mo3 O21 75.86(10) . 2_666
O4 Mo3 O3 167.21(15) . .
O4 Mo3 O9 101.35(15) . .
O4 Mo3 O11 97.93(15) . .
O4 Mo3 O21 92.96(14) . 2_666
O9 Mo3 O3 81.38(12) . .
O9 Mo3 O11 144.87(12) . .
O9 Mo3 O21 72.30(12) . 2_666
O10 Mo3 O3 88.01(13) . .
O10 Mo3 O4 103.54(16) . .
O10 Mo3 O9 101.31(16) . .
O10 Mo3 O11 102.34(15) . .
O10 Mo3 O21 163.28(14) . 2_666
O11 Mo3 O3 73.89(12) . .
O11 Mo3 O21 77.66(11) . 2_666
O11 Mo4 O19 79.40(11) 2_666 .
O12 Mo4 O11 101.96(16) . 2_666
O12 Mo4 O19 167.22(14) . .
O12 Mo4 O20 100.71(16) . .
O16 Mo4 O11 102.73(16) . 2_666
O16 Mo4 O12 104.75(16) . .
O16 Mo4 O19 87.17(13) . .
O16 Mo4 O20 104.98(15) . .
O20 Mo4 O11 138.04(12) . 2_666
O20 Mo4 O19 71.22(11) . .
O5 Mo5 O9 102.90(16) . .
O5 Mo5 O19 162.40(14) . .
O5 Mo5 O20 97.65(16) . .
O5 Mo5 O21 87.81(14) . 2_666
O6 Mo5 O5 104.50(17) . .
O6 Mo5 O9 99.87(15) . .
O6 Mo5 O19 91.84(14) . .
O6 Mo5 O20 100.52(14) . .
O6 Mo5 O21 167.21(14) . 2_666
O9 Mo5 O19 80.22(12) . .
O9 Mo5 O20 146.26(12) . .
O9 Mo5 O21 73.54(12) . 2_666
O20 Mo5 O19 72.54(11) . .
O20 Mo5 O21 80.89(11) . 2_666
O21 Mo5 O19 76.38(11) 2_666 .
Mo1 O3 Mo3 130.46(15) . .
Mo3 O9 Mo5 122.12(17) . .
Mo4 O11 Mo3 126.10(17) 2_666 .
Mo1 O19 Mo4 128.64(15) . .
Mo1 O19 Mo5 130.51(14) . .
Mo5 O19 Mo4 88.01(10) . .
Mo4 O20 Mo5 123.31(16) . .
Mo1 O21 Mo3 132.16(14) . 2_666
Mo1 O21 Mo5 132.29(15) . 2_666
Mo5 O21 Mo3 88.51(10) 2_666 2_666

loop_
_geom_bond_atom_site_label_1
_geom_bond_atom_site_label_2
_geom_bond_distance
_geom_bond_site_symmetry_2
Co1 N7 2.170(4) .
Co1 N8 2.180(4) .
Co1 N9 2.158(4) .
Co1 N10 2.177(4) .
Co1 N11 2.182(4) .
Co1 N12 2.174(4) .
N1 C2 1.470(7) .
N1 C9 1.346(7) .
N1 C18 1.367(8) .
N2 C12 1.462(6) .
N2 C19 1.337(6) .
N2 C23 1.359(7) .
N3 C6 1.465(6) .
N3 C11 1.367(6) .
N3 C24 1.336(6) .
N4 C7 1.470(7) .
N4 C10 1.340(6) .
N4 C15 1.357(7) .
N5 C4 1.356(8) .
N5 C5 1.461(7) .
N5 C20 1.338(6) .
N6 C1 1.349(8) .
N6 C13 1.449(7) .
N6 C21 1.346(6) .
N7 C17 1.374(6) .
N7 C24 1.319(6) .
N8 C10 1.319(6) .
N8 C22 1.354(6) .
N9 C3 1.362(7) .
N9 C21 1.314(6) .
N10 C9 1.313(7) .
N10 C16 1.380(7) .
N11 C14 1.376(6) .
N11 C19 1.325(6) .
N12 C8 1.380(7) .
N12 C20 1.309(6) .
C1 H1 0.9300 .
C1 C3 1.342(8) .
C2 H2A 0.9600 .
C2 H2B 0.9600 .
C2 H2C 0.9600 .
C3 H3 0.9300 .
C4 H4 0.9300 .
C4 C8 1.339(9) .
C5 H5A 0.9600 .
C5 H5B 0.9600 .
C5 H5C 0.9600 .
C6 H6A 0.9600 .
C6 H6B 0.9600 .
C6 H6C 0.9600 .
C7 H7A 0.9600 .
C7 H7B 0.9600 .
C7 H7C 0.9600 .
C8 H8 0.9300 .
C9 H9 0.9300 .
C10 H10 0.9300 .
C11 H11 0.9300 .
C11 C17 1.351(7) .
C12 H12A 0.9600 .
C12 H12B 0.9600 .
C12 H12C 0.9600 .
C13 H13A 0.9600 .
C13 H13B 0.9600 .
C13 H13C 0.9600 .
C14 H14 0.9300 .
C14 C23 1.340(8) .
C15 H15 0.9300 .
C15 C22 1.346(8) .
C16 H16 0.9300 .
C16 C18 1.350(7) .
C17 H17 0.9300 .
C18 H18 0.9300 .
C19 H19 0.9300 .
C20 H20 0.9300 .
C21 H21 0.9300 .
C22 H22 0.9300 .
C23 H23 0.9300 .
C24 H24 0.9300 .
Mo1 O1 1.705(3) .
Mo1 O3 1.780(3) .
Mo1 O19 1.792(3) .
Mo1 O21 1.798(3) .
Mo3 O3 2.373(3) .
Mo3 O4 1.708(3) .
Mo3 O9 1.912(3) .
Mo3 O10 1.706(3) .
Mo3 O11 1.932(3) .
Mo3 O21 2.428(3) 2_666
Mo4 O11 1.891(3) 2_666
Mo4 O12 1.709(3) .
Mo4 O16 1.699(3) .
Mo4 O19 2.470(3) .
Mo4 O20 1.888(3) .
Mo5 O5 1.700(3) .
Mo5 O6 1.699(3) .
Mo5 O9 1.917(3) .
Mo5 O19 2.380(3) .
Mo5 O20 1.941(3) .
Mo5 O21 2.373(3) 2_666

loop_
_geom_torsion_atom_site_label_1
_geom_torsion_atom_site_label_2
_geom_torsion_atom_site_label_3
_geom_torsion_atom_site_label_4
_geom_torsion
_geom_torsion_site_symmetry_1
_geom_torsion_site_symmetry_2
_geom_torsion_site_symmetry_3
_geom_torsion_site_symmetry_4
Co1 N7 C17 C11 166.4(4) . . . .
Co1 N7 C24 N3 -167.3(3) . . . .
Co1 N8 C10 N4 -174.7(3) . . . .
Co1 N8 C22 C15 175.8(4) . . . .
Co1 N9 C3 C1 171.9(4) . . . .
Co1 N9 C21 N6 -172.9(3) . . . .
Co1 N10 C9 N1 -178.7(3) . . . .
Co1 N10 C16 C18 177.9(3) . . . .
Co1 N11 C14 C23 176.1(4) . . . .
Co1 N11 C19 N2 -175.6(3) . . . .
Co1 N12 C8 C4 176.8(4) . . . .
Co1 N12 C20 N5 -177.7(3) . . . .
N3 C11 C17 N7 1.2(7) . . . .
N4 C15 C22 N8 -2.5(7) . . . .
N5 C4 C8 N12 1.7(8) . . . .
N6 C1 C3 N9 0.1(7) . . . .
N10 C16 C18 N1 1.2(6) . . . .
N11 C14 C23 N2 0.0(7) . . . .
C1 N6 C21 N9 0.8(6) . . . .
C2 N1 C9 N10 -177.3(5) . . . .
C2 N1 C18 C16 176.9(5) . . . .
C3 N9 C21 N6 -0.7(6) . . . .
C4 N5 C20 N12 0.4(6) . . . .
C5 N5 C4 C8 176.3(6) . . . .
C5 N5 C20 N12 -177.2(5) . . . .
C6 N3 C11 C17 179.7(5) . . . .
C6 N3 C24 N7 179.7(5) . . . .
C7 N4 C10 N8 -178.9(5) . . . .
C7 N4 C15 C22 179.8(5) . . . .
C8 N12 C20 N5 0.6(6) . . . .
C9 N1 C18 C16 -1.3(6) . . . .
C9 N10 C16 C18 -0.7(6) . . . .
C10 N4 C15 C22 2.3(6) . . . .
C10 N8 C22 C15 1.6(6) . . . .
C11 N3 C24 N7 0.1(6) . . . .
C12 N2 C19 N11 -179.2(5) . . . .
C12 N2 C23 C14 178.6(5) . . . .
C13 N6 C1 C3 -178.5(5) . . . .
C13 N6 C21 N9 178.7(4) . . . .
C14 N11 C19 N2 1.2(6) . . . .
C15 N4 C10 N8 -1.4(6) . . . .
C16 N10 C9 N1 -0.2(6) . . . .
C17 N7 C24 N3 0.6(6) . . . .
C18 N1 C9 N10 1.0(6) . . . .
C19 N2 C23 C14 0.8(7) . . . .
C19 N11 C14 C23 -0.7(7) . . . .
C20 N5 C4 C8 -1.3(7) . . . .
C20 N12 C8 C4 -1.5(7) . . . .
C21 N6 C1 C3 -0.5(6) . . . .
C21 N9 C3 C1 0.4(6) . . . .
C22 N8 C10 N4 -0.1(6) . . . .
C23 N2 C19 N11 -1.3(6) . . . .
C24 N3 C11 C17 -0.8(6) . . . .
C24 N7 C17 C11 -1.1(6) . . . .
O1 Mo1 O3 Mo3 120.0(2) . . . .
O1 Mo1 O19 Mo4 109.1(2) . . . .
O1 Mo1 O19 Mo5 -122.3(2) . . . .
O1 Mo1 O21 Mo3 -110.1(2) . . . 2_666
O1 Mo1 O21 Mo5 109.0(2) . . . 2_666
O3 Mo1 O19 Mo4 -130.26(18) . . . .
O3 Mo1 O19 Mo5 -1.6(2) . . . .
O3 Mo1 O21 Mo3 129.79(19) . . . 2_666
O3 Mo1 O21 Mo5 -11.1(3) . . . 2_666
O11 Mo4 O20 Mo5 68.8(3) 2_666 . . .
O12 Mo4 O20 Mo5 -169.48(18) . . . .
O16 Mo4 O20 Mo5 -60.9(2) . . . .
O19 Mo1 O3 Mo3 -0.6(3) . . . .
O19 Mo1 O21 Mo3 10.0(2) . . . 2_666
O19 Mo1 O21 Mo5 -130.9(2) . . . 2_666
O19 Mo4 O20 Mo5 20.77(15) . . . .
O21 Mo1 O3 Mo3 -120.4(2) . . . .
O21 Mo1 O19 Mo4 -10.7(2) . . . .
O21 Mo1 O19 Mo5 117.9(2) . . . .
